data_1100584
loop_
_publ_author_name
'Bach, Thorsten'
'Bergmann, Hermann'
'Harms, Klaus'

_publ_contact_author
;
        Thorsten Bach
        Fachbereich Chemie der Universit\"at
        Philipps Universit\"at Marburg
        Hans-Meerwein-Str.
        35032 Marburg
        Bundesrepublik Deutschland
;
_publ_contact_author_fax '+49 6421 288917 '
_publ_contact_author_phone '+49 6421 285562 '
_publ_section_title
;
 High Facial Diastereoselectivity in the Photocycloaddition of a Chiral
 Aromatic Aldehyde and an Enamide Induced by Intermolecular Hydrogen Bonding
;
_journal_coden_ASTM JACSAT
_journal_name_full 'Journal of the American Chemical Society'
_journal_page_first 10650
_journal_page_last 10651
_journal_paper_doi 10.1021/ja992209m
_journal_volume 121
_journal_year 1999
_chemical_formula_sum 'C24 H30 N2 O5'
_chemical_formula_weight 426.50
_space_group_IT_number 2
_space_group_name_Hall '-P 1'
_space_group_name_H-M_alt 'P -1'
_symmetry_cell_setting triclinic
_symmetry_Int_Tables_number 2
_symmetry_space_group_name_Hall '-P 1'
_symmetry_space_group_name_H-M 'P -1'
_atom_sites_solution_hydrogens geom
_atom_sites_solution_primary direct
_atom_sites_solution_secondary difmap
_cell_angle_alpha 105.19(1)
_cell_angle_beta 106.46(1)
_cell_angle_gamma 101.38(1)
_cell_formula_units_Z 2
_cell_length_a 8.145(1)
_cell_length_b 11.170(1)
_cell_length_c 13.241(1)
_cell_measurement_temperature 223(2)
_cell_volume 1065.85(18)
_diffrn_ambient_temperature 223(2)
_diffrn_measured_fraction_theta_full 0.997
_diffrn_measured_fraction_theta_max 0.997
_diffrn_measurement_device_type CAD4
_diffrn_measurement_method 'omega scans'
_diffrn_radiation_monochromator graphite
_diffrn_radiation_source 'fine-focus sealed tube'
_diffrn_radiation_type CuK\a
_diffrn_radiation_wavelength 1.54178
_diffrn_reflns_av_R_equivalents 0.0203
_diffrn_reflns_av_sigmaI/netI 0.0441
_diffrn_reflns_limit_h_max 9
_diffrn_reflns_limit_h_min -9
_diffrn_reflns_limit_k_max 13
_diffrn_reflns_limit_k_min -13
_diffrn_reflns_limit_l_max 0
_diffrn_reflns_limit_l_min -16
_diffrn_reflns_number 4207
_diffrn_reflns_theta_full 69.87
_diffrn_reflns_theta_max 69.87
_diffrn_reflns_theta_min 3.70
_exptl_absorpt_coefficient_mu 0.759
_exptl_absorpt_correction_T_max 0.9280
_exptl_absorpt_correction_T_min 0.7264
_exptl_crystal_density_diffrn 1.329
_exptl_crystal_F_000 456
_exptl_crystal_size_max 0.45
_exptl_crystal_size_mid 0.25
_exptl_crystal_size_min 0.10
_refine_diff_density_max 0.206
_refine_diff_density_min -0.197
_refine_diff_density_rms 0.044
_refine_ls_extinction_coef 0.0041(5)
_refine_ls_extinction_expression Fc^*^=kFc[1+0.001xFc^2^\l^3^/sin(2\q)]^-1/4^
_refine_ls_extinction_method SHELXL
_refine_ls_goodness_of_fit_ref 1.047
_refine_ls_hydrogen_treatment mixed
_refine_ls_matrix_type full
_refine_ls_number_parameters 292
_refine_ls_number_reflns 4021
_refine_ls_number_restraints 0
_refine_ls_restrained_S_all 1.047
_refine_ls_R_factor_all 0.0745
_refine_ls_R_factor_gt 0.0483
_refine_ls_shift/su_max 0.000
_refine_ls_shift/su_mean 0.000
_refine_ls_structure_factor_coef Fsqd
_refine_ls_weighting_details 'calc w=1/[\s^2^(Fo^2^)+(0.0494P)^2^+0.3315P] where P=(Fo^2^+2Fc^2^)/3'
_refine_ls_weighting_scheme calc
_refine_ls_wR_factor_gt 0.1135
_refine_ls_wR_factor_ref 0.1270
_reflns_number_gt 2872
_reflns_number_total 4021
_reflns_threshold_expression >2sigma(I)
_cod_database_code 1100584

loop_
_symmetry_equiv_pos_site_id
_symmetry_equiv_pos_as_xyz
1 x,y,z
2 -x,-y,-z

loop_
_atom_site_label
_atom_site_type_symbol
_atom_site_fract_x
_atom_site_fract_y
_atom_site_fract_z
_atom_site_U_iso_or_equiv
_atom_site_adp_type
_atom_site_occupancy
_atom_site_symmetry_multiplicity
_atom_site_calc_flag
_atom_site_refinement_flags
_atom_site_disorder_assembly
_atom_site_disorder_group
N1 N 0.5385(2) 0.86450(19) 0.62770(17) 0.0378(5) Uani 1 1 d . . .
H1A H 0.629(4) 0.934(3) 0.662(2) 0.056(8) Uiso 1 1 d . . .
N2 N 0.8650(3) 1.0807(2) 0.92203(17) 0.0400(5) Uani 1 1 d . . .
H2A H 0.793(4) 1.001(3) 0.886(2) 0.055(8) Uiso 1 1 d . . .
O1 O 0.5805(2) 0.83588(15) 0.79451(14) 0.0437(4) Uani 1 1 d . . .
O2 O 0.23642(19) 0.97177(13) 0.73426(12) 0.0347(4) Uani 1 1 d . . .
O3 O 0.2528(2) 1.00943(14) 0.57776(13) 0.0396(4) Uani 1 1 d . . .
O4 O 0.9014(2) 1.33484(15) 1.11922(14) 0.0477(4) Uani 1 1 d . . .
O5 O 0.8610(2) 1.09973(17) 0.75673(14) 0.0514(5) Uani 1 1 d . . .
C1 C 0.2996(3) 0.7068(2) 0.45007(18) 0.0337(5) Uani 1 1 d . . .
C2 C 0.4664(3) 0.8244(2) 0.50524(19) 0.0385(5) Uani 1 1 d . . .
H2B H 0.5595 0.8041 0.4763 0.046 Uiso 1 1 calc R . .
H2C H 0.4370 0.8974 0.4839 0.046 Uiso 1 1 calc R . .
C4 C 0.4978(3) 0.7978(2) 0.6917(2) 0.0346(5) Uani 1 1 d . . .
C5 C 0.3406(3) 0.6728(2) 0.63462(18) 0.0336(5) Uani 1 1 d . . .
C6 C 0.1636(3) 0.7044(2) 0.63276(18) 0.0328(5) Uani 1 1 d . . .
H6A H 0.0673 0.6224 0.6028 0.039 Uiso 1 1 calc R . .
H6B H 0.1741 0.7468 0.7101 0.039 Uiso 1 1 calc R . .
C7 C 0.1080(3) 0.79106(19) 0.56460(18) 0.0303(5) Uani 1 1 d . . .
C8 C 0.1261(3) 0.7417(2) 0.44982(18) 0.0340(5) Uani 1 1 d . . .
H8A H 0.1171 0.8084 0.4147 0.041 Uiso 1 1 calc R . .
H8B H 0.0245 0.6646 0.4027 0.041 Uiso 1 1 calc R . .
C9 C 0.3282(3) 0.6127(2) 0.51376(19) 0.0380(5) Uani 1 1 d . . .
H9A H 0.4387 0.5907 0.5133 0.046 Uiso 1 1 calc R . .
H9B H 0.2284 0.5325 0.4766 0.046 Uiso 1 1 calc R . .
C10 C 0.2818(4) 0.6457(2) 0.3281(2) 0.0494(6) Uani 1 1 d . . .
H10A H 0.3868 0.6181 0.3258 0.074 Uiso 1 1 calc R . .
H10B H 0.2717 0.7092 0.2905 0.074 Uiso 1 1 calc R . .
H10C H 0.1758 0.5713 0.2907 0.074 Uiso 1 1 calc R . .
C11 C 0.3716(3) 0.5807(2) 0.7005(2) 0.0449(6) Uani 1 1 d . . .
H11A H 0.3773 0.6211 0.7763 0.067 Uiso 1 1 calc R . .
H11B H 0.4835 0.5617 0.7024 0.067 Uiso 1 1 calc R . .
H11C H 0.2738 0.5007 0.6647 0.067 Uiso 1 1 calc R . .
C12 C -0.0882(3) 0.7868(2) 0.5498(2) 0.0394(5) Uani 1 1 d . . .
H12A H -0.1245 0.8420 0.5075 0.059 Uiso 1 1 calc R . .
H12B H -0.0986 0.8174 0.6228 0.059 Uiso 1 1 calc R . .
H12C H -0.1648 0.6984 0.5099 0.059 Uiso 1 1 calc R . .
C13 C 0.2102(3) 0.9346(2) 0.62253(18) 0.0309(5) Uani 1 1 d . . .
C14 C 0.3471(3) 1.0969(2) 0.80398(18) 0.0331(5) Uani 1 1 d . . .
C15 C 0.4850(3) 1.1005(2) 0.89402(18) 0.0349(5) Uani 1 1 d . . .
H15A H 0.4984 1.0228 0.9053 0.042 Uiso 1 1 calc R . .
C16 C 0.6049(3) 1.2186(2) 0.96856(18) 0.0349(5) Uani 1 1 d . . .
C17 C 0.5816(3) 1.3324(2) 0.9515(2) 0.0397(6) Uani 1 1 d . . .
H17A H 0.6621 1.4129 1.0009 0.048 Uiso 1 1 calc R . .
C18 C 0.4388(3) 1.3271(2) 0.8610(2) 0.0415(6) Uani 1 1 d . . .
H18A H 0.4225 1.4046 0.8506 0.050 Uiso 1 1 calc R . .
C19 C 0.3206(3) 1.2094(2) 0.7862(2) 0.0394(5) Uani 1 1 d . . .
H19A H 0.2247 1.2060 0.7248 0.047 Uiso 1 1 calc R . .
C20 C 0.7530(3) 1.2156(2) 1.06377(19) 0.0420(6) Uani 1 1 d . . .
H20A H 0.7056 1.1910 1.1189 0.050 Uiso 1 1 calc R . .
C21 C 0.8822(3) 1.1359(2) 1.0374(2) 0.0432(6) Uani 1 1 d . . .
H21A H 0.8895 1.0721 1.0770 0.052 Uiso 1 1 calc R . .
C22 C 1.0323(3) 1.2654(2) 1.1037(2) 0.0488(6) Uani 1 1 d . . .
H22A H 1.1112 1.2642 1.1755 0.059 Uiso 1 1 calc R . .
C23 C 0.9068(3) 1.1504(2) 0.8593(2) 0.0399(6) Uani 1 1 d . . .
C24 C 1.0130(3) 1.2905(2) 0.9204(2) 0.0427(6) Uani 1 1 d . . .
H24A H 0.9303 1.3430 0.9241 0.051 Uiso 1 1 calc R . .
H24B H 1.0849 1.3189 0.8783 0.051 Uiso 1 1 calc R . .
C25 C 1.1364(3) 1.3137(3) 1.0387(2) 0.0499(7) Uani 1 1 d . . .
H25A H 1.2277 1.2689 1.0353 0.060 Uiso 1 1 calc R . .
H25B H 1.1975 1.4068 1.0766 0.060 Uiso 1 1 calc R . .

loop_
_atom_site_aniso_label
_atom_site_aniso_U_11
_atom_site_aniso_U_22
_atom_site_aniso_U_33
_atom_site_aniso_U_23
_atom_site_aniso_U_13
_atom_site_aniso_U_12
N1 0.0281(10) 0.0303(10) 0.0476(12) 0.0103(9) 0.0087(9) 0.0034(8)
N2 0.0358(11) 0.0333(11) 0.0427(12) 0.0094(9) 0.0071(9) 0.0070(9)
O1 0.0387(9) 0.0357(9) 0.0431(10) 0.0094(7) 0.0006(8) 0.0078(7)
O2 0.0350(8) 0.0288(8) 0.0346(9) 0.0073(6) 0.0110(7) 0.0034(6)
O3 0.0494(10) 0.0317(8) 0.0426(9) 0.0149(7) 0.0201(8) 0.0136(7)
O4 0.0435(10) 0.0408(9) 0.0421(10) 0.0037(8) 0.0086(8) 0.0001(8)
O5 0.0437(10) 0.0555(11) 0.0424(11) 0.0062(9) 0.0131(8) 0.0048(8)
C1 0.0322(11) 0.0302(11) 0.0368(12) 0.0072(9) 0.0119(10) 0.0110(9)
C2 0.0331(12) 0.0361(12) 0.0466(14) 0.0121(11) 0.0162(11) 0.0104(10)
C4 0.0268(11) 0.0274(11) 0.0450(14) 0.0092(10) 0.0063(10) 0.0118(9)
C5 0.0307(11) 0.0251(11) 0.0404(13) 0.0109(9) 0.0060(10) 0.0085(9)
C6 0.0292(11) 0.0268(11) 0.0379(12) 0.0109(9) 0.0082(9) 0.0042(9)
C7 0.0234(10) 0.0306(11) 0.0358(12) 0.0111(9) 0.0083(9) 0.0087(9)
C8 0.0293(11) 0.0318(11) 0.0356(12) 0.0087(10) 0.0065(9) 0.0088(9)
C9 0.0352(12) 0.0271(11) 0.0472(14) 0.0077(10) 0.0106(11) 0.0121(9)
C10 0.0556(16) 0.0487(15) 0.0441(15) 0.0093(12) 0.0191(13) 0.0223(13)
C11 0.0477(14) 0.0294(12) 0.0543(16) 0.0160(11) 0.0102(12) 0.0133(11)
C12 0.0269(11) 0.0401(13) 0.0503(14) 0.0150(11) 0.0121(10) 0.0105(10)
C13 0.0259(10) 0.0325(11) 0.0362(12) 0.0127(10) 0.0105(9) 0.0121(9)
C14 0.0332(11) 0.0292(11) 0.0360(12) 0.0077(9) 0.0147(10) 0.0079(9)
C15 0.0389(12) 0.0289(11) 0.0374(12) 0.0111(10) 0.0154(10) 0.0088(9)
C16 0.0367(12) 0.0324(12) 0.0348(12) 0.0087(10) 0.0162(10) 0.0066(9)
C17 0.0464(14) 0.0289(12) 0.0410(14) 0.0056(10) 0.0203(11) 0.0062(10)
C18 0.0493(14) 0.0321(12) 0.0496(15) 0.0139(11) 0.0235(12) 0.0171(11)
C19 0.0424(13) 0.0385(13) 0.0406(13) 0.0116(11) 0.0165(11) 0.0187(11)
C20 0.0433(13) 0.0364(13) 0.0362(13) 0.0084(10) 0.0111(11) 0.0000(10)
C21 0.0418(13) 0.0416(13) 0.0389(14) 0.0150(11) 0.0051(11) 0.0080(11)
C22 0.0419(14) 0.0481(15) 0.0424(15) 0.0126(12) 0.0013(11) 0.0069(12)
C23 0.0293(11) 0.0412(13) 0.0449(15) 0.0116(11) 0.0099(10) 0.0100(10)
C24 0.0377(13) 0.0410(13) 0.0443(14) 0.0118(11) 0.0147(11) 0.0043(10)
C25 0.0331(13) 0.0490(15) 0.0507(16) 0.0092(12) 0.0052(11) 0.0002(11)

loop_
_atom_type_symbol
_atom_type_radius_bond
C 0.68
H 0.23
N 0.68
O 0.68

loop_
_geom_bond_atom_site_label_1
_geom_bond_atom_site_label_2
_geom_bond_distance
_geom_bond_site_symmetry_2
_geom_bond_publ_flag
N1 C4 1.333(3) . ?
N1 C2 1.466(3) . ?
N1 H1A 0.87(3) . ?
N2 C23 1.344(3) . ?
N2 C21 1.444(3) . ?
N2 H2A 0.88(3) . ?
O1 C4 1.245(3) . ?
O2 C13 1.368(3) . ?
O2 C14 1.405(2) . ?
O3 C13 1.197(2) . ?
O4 C20 1.457(3) . ?
O4 C22 1.465(3) . ?
O5 C23 1.237(3) . ?
C1 C9 1.522(3) . ?
C1 C2 1.528(3) . ?
C1 C10 1.532(3) . ?
C1 C8 1.538(3) . ?
C2 H2B 0.9800 . ?
C2 H2C 0.9800 . ?
C4 C5 1.534(3) . ?
C5 C11 1.527(3) . ?
C5 C9 1.530(3) . ?
C5 C6 1.545(3) . ?
C6 C7 1.535(3) . ?
C6 H6A 0.9800 . ?
C6 H6B 0.9800 . ?
C7 C13 1.523(3) . ?
C7 C8 1.535(3) . ?
C7 C12 1.544(3) . ?
C8 H8A 0.9800 . ?
C8 H8B 0.9800 . ?
C9 H9A 0.9800 . ?
C9 H9B 0.9800 . ?
C10 H10A 0.9700 . ?
C10 H10B 0.9700 . ?
C10 H10C 0.9700 . ?
C11 H11A 0.9700 . ?
C11 H11B 0.9700 . ?
C11 H11C 0.9700 . ?
C12 H12A 0.9700 . ?
C12 H12B 0.9700 . ?
C12 H12C 0.9700 . ?
C14 C15 1.372(3) . ?
C14 C19 1.384(3) . ?
C15 C16 1.390(3) . ?
C15 H15A 0.9400 . ?
C16 C17 1.387(3) . ?
C16 C20 1.490(3) . ?
C17 C18 1.392(3) . ?
C17 H17A 0.9400 . ?
C18 C19 1.384(3) . ?
C18 H18A 0.9400 . ?
C19 H19A 0.9400 . ?
C20 C21 1.561(3) . ?
C20 H20A 0.9900 . ?
C21 C22 1.545(3) . ?
C21 H21A 0.9900 . ?
C22 C25 1.493(4) . ?
C22 H22A 0.9900 . ?
C23 C24 1.502(3) . ?
C24 C25 1.524(3) . ?
C24 H24A 0.9800 . ?
C24 H24B 0.9800 . ?
C25 H25A 0.9800 . ?
C25 H25B 0.9800 . ?

loop_
_geom_hbond_atom_site_label_D
_geom_hbond_atom_site_label_H
_geom_hbond_atom_site_label_A
_geom_hbond_distance_DH
_geom_hbond_distance_HA
_geom_hbond_distance_DA
_geom_hbond_angle_DHA
_geom_hbond_site_symmetry_A
N1 H1A O5 0.87(3) 2.15(3) 3.017(3) 176(2) .
N2 H2A O1 0.88(3) 2.06(3) 2.926(3) 167(2) .
